data_4317654
loop_
_publ_author_name
'Etienne Baranoff'
'Jean-Paul Collin'
'Junko Furusho'
'Yoshio Furusho'
'Anne-Chantal Laemmel'
'Jean-Pierre Sauvage'

_publ_section_title
;
 Photochemical or Thermal Chelate Exchange in the Ruthenium Coordination
 Sphere of Complexes of the Ru(phen)2L Family (L = Diimine or Dinitrile
 Ligands)
;
_journal_name_full 'Inorganic Chemistry'
_journal_page_first 1215
_journal_page_last 1222
_journal_paper_doi 10.1021/ic011014o
_journal_volume 41
_journal_year 2002
_chemical_formula_moiety 'C50 H38 F12 N6 P2 Ru'
_chemical_formula_sum 'C50 H38 F12 N6 P2 Ru'
_chemical_formula_weight 1113.90
_chemical_name_systematic ' ?'
_space_group_IT_number 19
_symmetry_cell_setting orthorhombic
_symmetry_space_group_name_Hall 'P 2ac 2ab'
_symmetry_space_group_name_H-M 'P 21 21 21'
_cell_angle_alpha 90
_cell_angle_beta 90
_cell_angle_gamma 90
_cell_formula_units_Z 4
_cell_length_a 14.5015(5)
_cell_length_b 17.5833(4)
_cell_length_c 18.1465(5)
_cell_measurement_reflns_used 10435
_cell_measurement_temperature 173
_cell_measurement_theta_max 27.5
_cell_measurement_theta_min 1.4
_cell_volume 4627.1(2)
_computing_publication_material CIFGEN_IN_OpenMoleN_(_1997)
_computing_structure_refinement LSFM_OpenMoleN_(_1997)
_computing_structure_solution Direct_methods_(SIR,_Burla_et_al.,_1989)
_diffrn_ambient_temperature 173
_diffrn_measurement_details
;
   10435 reflections were collected using program Collect
  ("Collect" Data collection software, Nonius B.V., 1998)
  The conditions were as follow : crystal to detector distance =  36. mm.
  Scan angle =  1.9 deg 1 scans of   40 sec per frame.
  Data collection was divided into  2 set(s)
  with the following starting angles and number of frames :

  Set 1 Theta =    6.40 Omega =    0.00 Kappa =    0.00   70 frames
  Set 2 Theta =   -6.40 Kappa =  -34.00 Phi   =    0.00   41 frames
  Friedel pairs were averaged. Internal R = 0.04
;
_diffrn_measurement_device_type KappaCCD
_diffrn_measurement_method '\p scans'
_diffrn_radiation_monochromator graphite
_diffrn_radiation_type Mo-K\a
_diffrn_radiation_wavelength 0.71073
_diffrn_reflns_av_R_equivalents 0.040
_diffrn_reflns_av_sigmaI/netI 0.333
_diffrn_reflns_limit_h_max 18
_diffrn_reflns_limit_h_min -18
_diffrn_reflns_limit_k_max 22
_diffrn_reflns_limit_k_min -22
_diffrn_reflns_limit_l_max 23
_diffrn_reflns_limit_l_min -23
_diffrn_reflns_number 10435
_diffrn_reflns_theta_max 27.47
_diffrn_reflns_theta_min 2.5
_diffrn_source xray_tube
_diffrn_standards_decay_% 0
_exptl_absorpt_coefficient_mu 0.501
_exptl_absorpt_correction_type none
_exptl_crystal_colour 'dark red'
_exptl_crystal_density_diffrn 1.60
_exptl_crystal_density_method none
_exptl_crystal_description prism
_exptl_crystal_F_000 2248
_exptl_crystal_size_max 0.18
_exptl_crystal_size_mid 0.14
_exptl_crystal_size_min 0.12
_refine_diff_density_max 0.967
_refine_diff_density_min -0.123
_refine_ls_abs_structure_details 'Flack H D  (1983), Acta Cryst. A39, 876-881'
_refine_ls_abs_structure_Flack -0.04(5)
_refine_ls_extinction_method none
_refine_ls_goodness_of_fit_all 21.966
_refine_ls_goodness_of_fit_ref 1.065
_refine_ls_hydrogen_treatment noref
_refine_ls_matrix_type full
_refine_ls_number_constraints 0
_refine_ls_number_parameters 640
_refine_ls_number_reflns 4129
_refine_ls_number_restraints 0
_refine_ls_R_factor_all 0.059
_refine_ls_R_factor_gt 0.037
_refine_ls_shift/esd_mean 0.000
_refine_ls_shift/su_max 0.005
_refine_ls_structure_factor_coef F
_refine_ls_weighting_scheme sigma
_refine_ls_wR_factor_all 0.847
_refine_ls_wR_factor_ref 0.047
_reflns_number_gt 4129
_reflns_number_total 5869
_reflns_threshold_expression >3.0\s(I)
_cod_data_source_file ic011014o_2.cif
_cod_data_source_block st520
_cod_original_sg_symbol_Hall ' P 2ac 2ab'
_cod_database_code 4317654

loop_
_symmetry_equiv_pos_as_xyz
x,y,z
1/2-x,-y,1/2+z
-x,1/2+y,1/2-z
1/2+x,1/2-y,-z

loop_
_atom_site_label
_atom_site_fract_x
_atom_site_fract_y
_atom_site_fract_z
_atom_site_U_iso_or_equiv
_atom_site_adp_type
_atom_site_calc_flag
_atom_site_calc_attached_atom
_atom_site_type_symbol
RU 0.64222(3) 0.97598(2) 0.88759(2) 0.0276(1) Uani ? ? Ru
N1 0.5864(3) 0.9230(2) 0.9785(2) 0.032(2) Uani ? ? N
C1 0.5724(4) 0.8489(3) 0.9915(2) 0.039(3) Uani ? ? C
C2 0.5279(4) 0.8219(3) 1.0546(3) 0.045(3) Uani ? ? C
C3 0.4947(4) 0.8725(3) 1.1055(3) 0.042(3) Uani ? ? C
C4 0.5111(4) 0.9509(3) 1.0966(2) 0.037(2) Uani ? ? C
C5 0.5587(3) 0.9737(3) 1.0319(2) 0.032(2) Uani ? ? C
C6 0.5783(3) 1.0522(2) 1.0195(2) 0.031(2) Uani ? ? C
N2 0.6265(3) 1.0692(2) 0.9562(2) 0.031(2) Uani ? ? N
C7 0.6466(4) 1.1418(2) 0.9434(2) 0.036(2) Uani ? ? C
C8 0.6203(4) 1.2006(2) 0.9919(3) 0.041(3) Uani ? ? C
C9 0.5734(4) 1.1836(3) 1.0547(3) 0.043(3) Uani ? ? C
C10 0.5520(4) 1.1068(3) 1.0708(2) 0.039(3) Uani ? ? C
C11 0.5059(4) 1.0829(3) 1.1360(3) 0.047(3) Uani ? ? C
C12 0.4861(4) 1.0084(3) 1.1475(3) 0.047(3) Uani ? ? C
N3 0.5151(3) 1.0159(2) 0.8485(2) 0.030(2) Uani ? ? N
C13 0.4314(3) 1.0088(3) 0.8784(2) 0.035(2) Uani ? ? C
C14 0.3515(4) 1.0394(3) 0.8467(3) 0.044(3) Uani ? ? C
C15 0.3600(4) 1.0814(3) 0.7821(3) 0.044(3) Uani ? ? C
C16 0.4450(4) 1.0911(3) 0.7495(3) 0.042(3) Uani ? ? C
C17 0.5237(4) 1.0587(2) 0.7848(2) 0.035(2) Uani ? ? C
C18 0.6132(3) 1.0719(2) 0.7576(2) 0.032(2) Uani ? ? C
N4 0.6847(3) 1.0415(2) 0.7978(2) 0.033(2) Uani ? ? N
C19 0.7710(4) 1.0581(2) 0.7746(3) 0.038(3) Uani ? ? C
C20 0.7897(4) 1.1018(3) 0.7138(3) 0.048(3) Uani ? ? C
C21 0.7186(4) 1.1310(3) 0.6728(3) 0.050(3) Uani ? ? C
C22 0.6266(4) 1.1178(3) 0.6943(2) 0.039(3) Uani ? ? C
C23 0.5478(5) 1.1476(3) 0.6578(3) 0.048(3) Uani ? ? C
C24 0.4610(4) 1.1349(3) 0.6836(3) 0.050(3) Uani ? ? C
N5 0.6543(3) 0.8806(2) 0.8197(2) 0.031(2) Uani ? ? N
C25 0.5839(4) 0.8453(2) 0.7815(2) 0.033(2) Uani ? ? C
C26 0.4914(4) 0.8512(2) 0.8052(2) 0.035(2) Uani ? ? C
C27 0.4199(4) 0.8207(3) 0.7656(3) 0.046(3) Uani ? ? C
C28 0.4388(4) 0.7818(3) 0.6990(3) 0.051(3) Uani ? ? C
C29 0.5270(5) 0.7710(3) 0.6759(3) 0.048(3) Uani ? ? C
C30 0.6036(4) 0.7999(3) 0.7174(3) 0.040(3) Uani ? ? C
C31 0.6969(5) 0.7858(3) 0.7010(3) 0.050(3) Uani ? ? C
C32 0.7639(4) 0.8124(3) 0.7451(3) 0.048(3) Uani ? ? C
C33 0.7426(4) 0.8608(2) 0.8047(3) 0.038(2) Uani ? ? C
C34 0.8112(4) 0.8935(2) 0.8559(3) 0.037(2) Uani ? ? C
N6 0.7783(3) 0.9391(2) 0.9096(2) 0.033(2) Uani ? ? N
C35 0.8393(3) 0.9655(2) 0.9627(3) 0.035(2) Uani ? ? C
C36 0.8075(4) 1.0062(3) 1.0226(3) 0.043(3) Uani ? ? C
C37 0.8672(4) 1.0359(3) 1.0743(3) 0.054(3) Uani ? ? C
C38 0.9645(4) 1.0253(3) 1.0657(3) 0.055(3) Uani ? ? C
C39 0.9975(4) 0.9829(3) 1.0085(3) 0.052(3) Uani ? ? C
C40 0.9364(4) 0.9518(3) 0.9562(3) 0.044(3) Uani ? ? C
C41 0.9679(4) 0.9043(3) 0.8977(3) 0.047(3) Uani ? ? C
C42 0.9063(4) 0.8754(3) 0.8503(3) 0.051(3) Uani ? ? C
P1 1.0833(1) 1.12055(8) 0.83335(8) 0.0447(7) Uani ? ? P
F1 1.1739(2) 1.1597(2) 0.8669(2) 0.056(2) Uani ? ? F
F2 0.9927(2) 1.0817(2) 0.7997(2) 0.068(2) Uani ? ? F
F3 1.0293(3) 1.1382(2) 0.9084(2) 0.059(2) Uani ? ? F
F4 1.1380(2) 1.1050(2) 0.7588(2) 0.063(2) Uani ? ? F
F5 1.1164(3) 1.0397(2) 0.8647(2) 0.070(2) Uani ? ? F
F6 1.0509(2) 1.2017(2) 0.8018(2) 0.062(2) Uani ? ? F
P2 0.7516(1) 0.67295(9) 1.01916(9) 0.0600(9) Uani ? ? P
F7 0.7636(4) 0.7607(3) 1.0062(4) 0.136(3) Uani ? ? F
F8 0.7320(5) 0.5878(2) 1.0389(3) 0.142(4) Uani ? ? F
F9 0.7908(4) 0.6549(4) 0.9437(2) 0.129(4) Uani ? ? F
F10 0.7079(4) 0.6959(3) 1.0966(2) 0.133(4) Uani ? ? F
F11 0.6505(3) 0.6762(2) 0.9838(2) 0.089(3) Uani ? ? F
F12 0.8503(3) 0.6694(3) 1.0556(2) 0.116(3) Uani ? ? F
C43 0.6709(5) 0.7245(4) 0.4285(4) 0.081(4) Uani ? ? C
C44 0.7113(6) 0.6412(5) 0.4363(4) 0.107(5) Uani ? ? C
C45 0.7306(5) 0.6023(3) 0.3695(4) 0.071(4) Uani ? ? C
C46 0.7116(6) 0.6279(5) 0.2983(5) 0.112(6) Uani ? ? C
C47 0.6606(5) 0.7410(4) 0.3569(4) 0.079(4) Uani ? ? C
C48 0.6447(6) 0.7773(9) 0.4865(4) 0.117(7) Uani ? ? C
C49 0.6814(6) 0.6903(5) 0.2966(6) 0.128(6) Uani ? ? C
C50 0.7689(8) 0.5251(4) 0.368(1) 0.17(1) Uani ? ? C
H1 0.5937 0.8131 0.9562 0.0506 Uiso calc C1 H
H2 0.5207 0.7687 1.0622 0.0592 Uiso calc C2 H
H3 0.4606 0.8547 1.1468 0.0555 Uiso calc C3 H
H4 0.4543 0.9943 1.1912 0.0630 Uiso calc C12 H
H5 0.4887 1.1195 1.1720 0.0611 Uiso calc C11 H
H6 0.5552 1.2229 1.0875 0.0575 Uiso calc C9 H
H7 0.6353 1.2520 0.9807 0.0559 Uiso calc C8 H
H8 0.6799 1.1544 0.9000 0.0474 Uiso calc C7 H
H9 0.4257 0.9817 0.9235 0.0484 Uiso calc C13 H
H10 0.2929 1.0315 0.8688 0.0627 Uiso calc C14 H
H11 0.3068 1.1037 0.7604 0.0620 Uiso calc C15 H
H12 0.4099 1.1554 0.6576 0.0660 Uiso calc C24 H
H13 0.5559 1.1771 0.6144 0.0631 Uiso calc C23 H
H14 0.8216 1.0384 0.8019 0.0517 Uiso calc C19 H
H15 0.8518 1.1119 0.7001 0.0635 Uiso calc C20 H
H16 0.7313 1.1601 0.6299 0.0656 Uiso calc C21 H
H17 0.4784 0.8772 0.8499 0.0464 Uiso calc C26 H
H18 0.3583 0.8256 0.7828 0.0617 Uiso calc C27 H
H19 0.3891 0.7630 0.6701 0.0660 Uiso calc C28 H
H20 0.5381 0.7438 0.6316 0.0640 Uiso calc C29 H
H21 0.7126 0.7573 0.6583 0.0657 Uiso calc C31 H
H22 0.8262 0.7985 0.7360 0.0648 Uiso calc C32 H
H23 0.7431 1.0138 1.0283 0.0578 Uiso calc C36 H
H24 0.8439 1.0634 1.1154 0.0714 Uiso calc C37 H
H25 1.0061 1.0477 1.0999 0.0723 Uiso calc C38 H
H26 1.0620 0.9743 1.0039 0.0720 Uiso calc C39 H
H27 1.0317 0.8933 0.8924 0.0699 Uiso calc C41 H
H28 0.9267 0.8423 0.8123 0.0682 Uiso calc C42 H
H29 0.7221 0.6185 0.4830 0.1533 Uiso calc C44 H
H30 0.7219 0.5980 0.2555 0.1528 Uiso calc C46 H
H31 0.6690 0.7098 0.2488 0.2044 Uiso calc C49 H
H32 0.6379 0.7901 0.3449 0.1122 Uiso calc C47 H
H33 0.6574 0.7551 0.5332 0.2250 Uiso calc C48 H
H34 0.6790 0.8230 0.4814 0.2250 Uiso calc C48 H
H35 0.5807 0.7882 0.4829 0.2250 Uiso calc C48 H
H36 0.7768 0.5091 0.3188 0.3296 Uiso calc C50 H
H37 0.8269 0.5249 0.3928 0.3296 Uiso calc C50 H
H38 0.7279 0.4914 0.3929 0.3296 Uiso calc C50 H

loop_
_atom_site_aniso_label
_atom_site_aniso_U_11
_atom_site_aniso_U_22
_atom_site_aniso_U_33
_atom_site_aniso_U_12
_atom_site_aniso_U_13
_atom_site_aniso_U_23
_atom_site_aniso_type_symbol
RU 0.0205(1) 0.0265(1) 0.0385(2) 0.0023(2) 0.0002(2) 0.0007(2) Ru
N1 0.025(2) 0.030(2) 0.042(2) 0.008(2) -0.001(2) 0.003(2) N
C1 0.033(3) 0.038(2) 0.045(3) 0.005(2) -0.004(3) 0.009(2) C
C2 0.044(3) 0.036(2) 0.057(3) -0.008(3) -0.004(3) 0.013(2) C
C3 0.035(3) 0.048(2) 0.045(2) 0.002(2) 0.005(3) 0.017(2) C
C4 0.026(2) 0.049(2) 0.041(2) 0.008(2) -0.004(2) 0.004(2) C
C5 0.023(2) 0.040(2) 0.037(2) -0.000(2) -0.008(2) 0.000(2) C
C6 0.021(2) 0.033(2) 0.042(2) 0.005(2) -0.004(2) -0.002(2) C
N2 0.027(2) 0.027(2) 0.040(2) 0.001(2) -0.004(2) -0.000(2) N
C7 0.033(3) 0.032(2) 0.044(2) -0.001(2) -0.009(3) 0.004(2) C
C8 0.047(3) 0.027(2) 0.055(3) 0.001(2) -0.005(3) -0.004(2) C
C9 0.036(3) 0.036(2) 0.061(3) 0.005(2) -0.002(3) -0.013(2) C
C10 0.032(3) 0.041(2) 0.043(3) 0.001(2) -0.006(3) 0.003(2) C
C11 0.044(3) 0.050(3) 0.047(3) 0.015(3) -0.000(3) -0.009(3) C
C12 0.038(3) 0.063(3) 0.044(2) 0.008(3) 0.009(3) 0.006(3) C
N3 0.023(2) 0.030(2) 0.038(2) 0.002(2) -0.006(2) -0.003(2) N
C13 0.021(2) 0.045(2) 0.046(3) 0.001(2) 0.004(3) -0.003(2) C
C14 0.024(2) 0.055(3) 0.065(3) 0.012(3) -0.004(3) -0.008(3) C
C15 0.025(2) 0.050(3) 0.067(3) 0.010(3) -0.015(3) -0.009(3) C
C16 0.036(3) 0.043(2) 0.049(3) 0.005(3) -0.012(3) -0.000(2) C
C17 0.034(3) 0.028(2) 0.044(2) 0.007(2) -0.000(3) -0.004(2) C
C18 0.034(3) 0.027(2) 0.036(2) 0.004(2) 0.002(2) -0.003(2) C
N4 0.028(2) 0.029(2) 0.044(2) 0.003(2) 0.005(2) 0.002(2) N
C19 0.032(3) 0.031(2) 0.057(3) -0.000(2) 0.013(3) 0.005(2) C
C20 0.043(3) 0.039(2) 0.064(3) 0.004(3) 0.019(3) 0.002(3) C
C21 0.060(4) 0.049(3) 0.042(3) -0.002(3) 0.013(3) 0.006(3) C
C22 0.049(3) 0.037(2) 0.034(2) 0.006(3) 0.001(3) 0.001(2) C
C23 0.062(4) 0.044(2) 0.040(3) 0.008(3) 0.000(3) 0.006(2) C
C24 0.057(4) 0.044(2) 0.052(3) 0.018(3) -0.018(3) 0.001(3) C
N5 0.024(2) 0.029(2) 0.041(2) 0.005(2) 0.000(2) -0.000(2) N
C25 0.032(3) 0.030(2) 0.039(2) 0.001(2) 0.000(2) 0.004(2) C
C26 0.032(3) 0.034(2) 0.041(2) 0.002(2) 0.001(3) -0.002(2) C
C27 0.042(3) 0.036(2) 0.065(3) -0.002(3) -0.002(3) 0.001(3) C
C28 0.053(4) 0.047(3) 0.053(3) -0.008(3) -0.013(3) -0.007(3) C
C29 0.068(4) 0.041(2) 0.039(2) -0.003(3) -0.008(3) -0.009(2) C
C30 0.047(3) 0.031(2) 0.044(3) 0.003(2) 0.003(3) 0.004(2) C
C31 0.061(4) 0.044(2) 0.046(3) 0.015(3) 0.002(3) -0.009(2) C
C32 0.036(3) 0.041(2) 0.072(3) 0.011(3) 0.010(3) -0.007(3) C
C33 0.032(3) 0.037(2) 0.047(3) 0.006(2) 0.004(3) 0.003(2) C
C34 0.025(2) 0.038(2) 0.055(3) 0.006(2) 0.004(3) 0.006(2) C
N6 0.020(2) 0.027(2) 0.064(2) 0.005(2) -0.002(2) 0.003(2) N
C35 0.025(3) 0.034(2) 0.051(3) 0.002(2) -0.009(2) 0.009(2) C
C36 0.028(3) 0.051(3) 0.055(3) 0.004(2) -0.013(3) 0.000(3) C
C37 0.048(3) 0.046(3) 0.072(3) 0.003(3) -0.015(3) -0.003(3) C
C38 0.043(3) 0.055(3) 0.069(3) -0.002(3) -0.021(3) 0.005(3) C
C39 0.034(3) 0.055(3) 0.077(3) -0.005(3) -0.015(3) 0.025(3) C
C40 0.028(3) 0.046(3) 0.066(3) -0.001(2) -0.007(3) 0.016(3) C
C41 0.023(2) 0.054(3) 0.084(4) 0.008(2) 0.001(3) 0.005(3) C
C42 0.035(3) 0.054(3) 0.068(3) 0.017(3) 0.008(3) 0.004(3) C
P1 0.0306(7) 0.0479(7) 0.0611(8) -0.0045(7) 0.0046(8) -0.0127(7) P
F1 0.049(2) 0.061(2) 0.060(2) -0.021(2) -0.007(2) -0.005(2) F
F2 0.029(2) 0.096(2) 0.113(2) -0.014(2) 0.006(2) -0.049(2) F
F3 0.060(2) 0.055(2) 0.063(2) -0.003(2) 0.024(2) -0.001(2) F
F4 0.035(2) 0.113(2) 0.064(2) -0.003(2) 0.009(2) -0.034(2) F
F5 0.057(2) 0.046(2) 0.132(3) 0.003(2) 0.012(2) 0.000(2) F
F6 0.051(2) 0.071(2) 0.065(2) 0.010(2) 0.000(2) 0.008(2) F
P2 0.0452(9) 0.0641(9) 0.075(1) 0.0104(9) -0.011(1) -0.0060(9) P
F7 0.134(4) 0.091(2) 0.206(4) -0.036(3) -0.060(4) 0.028(3) F
F8 0.190(6) 0.077(2) 0.197(5) 0.002(4) -0.043(5) 0.026(3) F
F9 0.086(4) 0.253(5) 0.099(3) 0.012(5) 0.016(3) -0.054(4) F
F10 0.099(4) 0.208(4) 0.114(3) -0.009(4) 0.021(3) -0.069(3) F
F11 0.061(2) 0.089(2) 0.130(3) -0.004(2) -0.032(3) -0.013(2) F
F12 0.059(3) 0.202(5) 0.131(3) 0.032(3) -0.020(3) 0.015(4) F
C43 0.039(4) 0.098(4) 0.139(6) -0.016(4) -0.018(4) 0.048(5) C
C44 0.068(5) 0.194(7) 0.092(5) -0.065(5) -0.018(5) 0.004(6) C
C45 0.038(3) 0.069(3) 0.136(6) -0.009(3) -0.007(5) 0.000(4) C
C46 0.070(6) 0.144(7) 0.138(6) -0.023(6) 0.016(6) -0.023(6) C
C47 0.046(4) 0.080(4) 0.133(5) -0.013(4) 0.029(4) -0.033(4) C
C48 0.079(5) 0.39(2) 0.053(4) -0.096(8) 0.014(5) -0.027(7) C
C49 0.065(5) 0.109(5) 0.30(1) -0.032(5) 0.086(6) -0.083(7) C
C50 0.081(7) 0.099(5) 0.58(2) -0.023(6) 0.04(1) -0.11(1) C

loop_
_atom_type_symbol
_atom_type_description
_atom_type_scat_dispersion_real
_atom_type_scat_dispersion_imag
_atom_type_scat_source
C ? 0.002 0.002 International_Tables_Vol_IV_Table_2.3.1
H ? 0.000 0.000 International_Tables_Vol_IV_Table_2.3.1
F ? 0.014 0.010 International_Tables_Vol_IV_Table_2.3.1
N ? 0.004 0.003 International_Tables_Vol_IV_Table_2.3.1
P ? 0.090 0.095 International_Tables_Vol_IV_Table_2.3.1
Ru ? -1.420 0.836 International_Tables_Vol_IV_Table_2.3.1

loop_
_geom_angle_atom_site_label_1
_geom_angle_atom_site_label_2
_geom_angle_atom_site_label_3
_geom_angle
_geom_angle_site_symmetry_1
_geom_angle_site_symmetry_2
_geom_angle_site_symmetry_3
_geom_angle_publ_flag
N1 RU N2 80.4(2) . . . ?
N1 RU N3 94.4(2) . . . ?
N1 RU N4 171.9(2) . . . ?
N1 RU N5 98.2(2) . . . ?
N1 RU N6 94.4(2) . . . ?
N2 RU N3 80.9(2) . . . ?
N2 RU N4 93.8(2) . . . ?
N2 RU N5 178.2(2) . . . ?
N2 RU N6 103.4(2) . . . ?
N3 RU N4 79.1(2) . . . ?
N3 RU N5 98.2(2) . . . ?
N3 RU N6 170.7(2) . . . ?
N4 RU N5 87.6(2) . . . ?
N4 RU N6 92.3(2) . . . ?
N5 RU N6 77.7(2) . . . ?
RU N1 C1 129.7(4) . . . ?
RU N1 C5 112.7(3) . . . ?
C1 N1 C5 117.6(5) . . . ?
N1 C1 C2 122.9(6) . . . ?
C1 C2 C3 119.6(5) . . . ?
C2 C3 C4 119.9(5) . . . ?
C3 C4 C5 117.0(5) . . . ?
C3 C4 C12 125.4(5) . . . ?
C5 C4 C12 117.6(5) . . . ?
N1 C5 C4 122.7(5) . . . ?
N1 C5 C6 117.3(5) . . . ?
C4 C5 C6 120.0(5) . . . ?
C5 C6 N2 116.2(5) . . . ?
C5 C6 C10 120.5(5) . . . ?
N2 C6 C10 123.2(5) . . . ?
RU N2 C6 112.7(3) . . . ?
RU N2 C7 129.1(4) . . . ?
C6 N2 C7 117.7(4) . . . ?
N2 C7 C8 122.5(5) . . . ?
C7 C8 C9 119.7(5) . . . ?
C8 C9 C10 119.5(5) . . . ?
C6 C10 C9 117.4(5) . . . ?
C6 C10 C11 118.8(5) . . . ?
C9 C10 C11 123.8(5) . . . ?
C10 C11 C12 120.8(5) . . . ?
C4 C12 C11 122.3(6) . . . ?
RU N3 C13 129.1(3) . . . ?
RU N3 C17 112.7(4) . . . ?
C13 N3 C17 118.1(4) . . . ?
N3 C13 C14 123.3(5) . . . ?
C13 C14 C15 118.5(6) . . . ?
C14 C15 C16 120.4(6) . . . ?
C15 C16 C17 118.3(6) . . . ?
C15 C16 C24 124.4(6) . . . ?
C17 C16 C24 117.2(6) . . . ?
N3 C17 C16 121.3(6) . . . ?
N3 C17 C18 117.6(5) . . . ?
C16 C17 C18 121.0(5) . . . ?
C17 C18 N4 116.5(5) . . . ?
C17 C18 C22 120.2(5) . . . ?
N4 C18 C22 123.2(5) . . . ?
RU N4 C18 113.9(4) . . . ?
RU N4 C19 129.4(4) . . . ?
C18 N4 C19 116.7(5) . . . ?
N4 C19 C20 123.6(6) . . . ?
C19 C20 C21 119.8(6) . . . ?
C20 C21 C22 120.0(5) . . . ?
C18 C22 C21 116.6(6) . . . ?
C18 C22 C23 118.6(6) . . . ?
C21 C22 C23 124.8(5) . . . ?
C22 C23 C24 121.5(5) . . . ?
C16 C24 C23 121.5(6) . . . ?
RU N5 C25 126.5(4) . . . ?
RU N5 C33 113.8(4) . . . ?
C25 N5 C33 118.9(5) . . . ?
N5 C25 C26 121.1(5) . . . ?
N5 C25 C30 120.6(5) . . . ?
C26 C25 C30 118.3(5) . . . ?
C25 C26 C27 122.1(5) . . . ?
C26 C27 C28 119.4(6) . . . ?
C27 C28 C29 120.8(6) . . . ?
C28 C29 C30 121.1(6) . . . ?
C25 C30 C29 117.9(6) . . . ?
C25 C30 C31 117.3(6) . . . ?
C29 C30 C31 124.8(6) . . . ?
C30 C31 C32 120.6(6) . . . ?
C31 C32 C33 120.5(6) . . . ?
N5 C33 C32 121.0(6) . . . ?
N5 C33 C34 114.2(5) . . . ?
C32 C33 C34 124.7(6) . . . ?
C33 C34 N6 116.6(5) . . . ?
C33 C34 C42 121.5(6) . . . ?
N6 C34 C42 121.9(6) . . . ?
RU N6 C34 112.1(4) . . . ?
RU N6 C35 128.5(4) . . . ?
C34 N6 C35 118.4(5) . . . ?
N6 C35 C36 120.5(5) . . . ?
N6 C35 C40 120.9(6) . . . ?
C36 C35 C40 118.7(5) . . . ?
C35 C36 C37 121.5(6) . . . ?
C36 C37 C38 119.6(6) . . . ?
C37 C38 C39 120.0(6) . . . ?
C38 C39 C40 120.2(6) . . . ?
C35 C40 C39 119.9(6) . . . ?
C35 C40 C41 118.3(6) . . . ?
C39 C40 C41 121.8(6) . . . ?
C40 C41 C42 119.1(6) . . . ?
C34 C42 C41 121.2(7) . . . ?
F1 P1 F2 180.00 . . . ?
F1 P1 F3 89.7(2) . . . ?
F1 P1 F4 89.4(2) . . . ?
F1 P1 F5 90.0(2) . . . ?
F1 P1 F6 89.7(2) . . . ?
F2 P1 F3 90.3(2) . . . ?
F2 P1 F4 90.7(2) . . . ?
F2 P1 F5 90.2(2) . . . ?
F2 P1 F6 90.2(2) . . . ?
F3 P1 F4 178.7(2) . . . ?
F3 P1 F5 90.9(2) . . . ?
F3 P1 F6 89.3(2) . . . ?
F4 P1 F5 90.0(3) . . . ?
F4 P1 F6 89.7(2) . . . ?
F5 P1 F6 179.6(3) . . . ?
F7 P2 F8 173.7(5) . . . ?
F7 P2 F9 91.7(5) . . . ?
F7 P2 F10 85.8(5) . . . ?
F7 P2 F11 90.3(3) . . . ?
F7 P2 F12 90.1(4) . . . ?
F8 P2 F9 94.3(5) . . . ?
F8 P2 F10 88.2(4) . . . ?
F8 P2 F11 87.7(4) . . . ?
F8 P2 F12 91.7(4) . . . ?
F9 P2 F10 176.9(4) . . . ?
F9 P2 F11 89.4(3) . . . ?
F9 P2 F12 91.7(4) . . . ?
F10 P2 F11 88.9(3) . . . ?
F10 P2 F12 90.0(3) . . . ?
F11 P2 F12 178.8(3) . . . ?
P2 F7 F10 47.5(3) . . . ?
P2 F8 F10 46.4(3) . . . ?
P2 F8 F11 46.8(2) . . . ?
F10 F8 F11 61.2(3) . . . ?
P2 F9 F11 46.9(2) . . . ?
P2 F10 F7 46.6(3) . . . ?
P2 F10 F8 45.4(3) . . . ?
F7 F10 F8 92.0(3) . . . ?
P2 F11 F8 45.5(2) . . . ?
P2 F11 F9 43.7(2) . . . ?
F8 F11 F9 62.0(3) . . . ?
C44 C43 C47 109(1) . . . ?
C44 C43 C48 128(1) . . . ?
C47 C43 C48 122(1) . . . ?
C43 C44 C45 116(1) . . . ?
C44 C45 C46 126(1) . . . ?
C44 C45 C49 96.5(8) . . . ?
C44 C45 C50 122(1) . . . ?
C46 C45 C49 30.2(7) . . . ?
C46 C45 C50 111(1) . . . ?
C49 C45 C50 141(1) . . . ?
C45 C46 C49 113(1) . . . ?
C43 C47 C49 125(1) . . . ?
C45 C49 C46 36(1) . . . ?
C45 C49 C47 92(1) . . . ?
C46 C49 C47 129(1) . . . ?

loop_
_geom_bond_atom_site_label_1
_geom_bond_atom_site_label_2
_geom_bond_distance
_geom_bond_site_symmetry_1
_geom_bond_site_symmetry_2
_geom_bond_publ_flag
RU N1 2.061(4) . . ?
RU N2 2.071(4) . . ?
RU N3 2.096(4) . . ?
RU N4 2.088(4) . . ?
RU N5 2.088(4) . . ?
RU N6 2.115(4) . . ?
N1 C1 1.341(7) . . ?
N1 C5 1.376(7) . . ?
C1 C2 1.398(8) . . ?
C2 C3 1.370(9) . . ?
C3 C4 1.409(8) . . ?
C4 C5 1.420(7) . . ?
C4 C12 1.416(8) . . ?
C5 C6 1.426(8) . . ?
C6 N2 1.378(7) . . ?
C6 C10 1.390(8) . . ?
N2 C7 1.329(6) . . ?
C7 C8 1.411(8) . . ?
C8 C9 1.361(8) . . ?
C9 C10 1.417(8) . . ?
C10 C11 1.423(8) . . ?
C11 C12 1.357(9) . . ?
N3 C13 1.337(7) . . ?
N3 C17 1.385(7) . . ?
C13 C14 1.400(8) . . ?
C14 C15 1.391(9) . . ?
C15 C16 1.379(9) . . ?
C16 C17 1.427(8) . . ?
C16 C24 1.441(9) . . ?
C17 C18 1.408(8) . . ?
C18 N4 1.375(7) . . ?
C18 C22 1.418(8) . . ?
N4 C19 1.353(7) . . ?
C19 C20 1.372(8) . . ?
C20 C21 1.37(1) . . ?
C21 C22 1.410(9) . . ?
C22 C23 1.421(9) . . ?
C23 C24 1.36(1) . . ?
N5 C25 1.382(7) . . ?
N5 C33 1.355(7) . . ?
C25 C26 1.412(8) . . ?
C25 C30 1.440(8) . . ?
C26 C27 1.370(9) . . ?
C27 C28 1.416(9) . . ?
C28 C29 1.36(1) . . ?
C29 C30 1.434(9) . . ?
C30 C31 1.41(1) . . ?
C31 C32 1.343(9) . . ?
C32 C33 1.412(8) . . ?
C33 C34 1.476(8) . . ?
C34 N6 1.349(7) . . ?
C34 C42 1.419(8) . . ?
N6 C35 1.388(7) . . ?
C35 C36 1.380(8) . . ?
C35 C40 1.433(8) . . ?
C36 C37 1.381(8) . . ?
C37 C38 1.43(1) . . ?
C38 C39 1.36(1) . . ?
C39 C40 1.409(9) . . ?
C40 C41 1.426(9) . . ?
C41 C42 1.339(9) . . ?
P1 F1 1.603(4) . . ?
P1 F2 1.602(4) . . ?
P1 F3 1.602(4) . . ?
P1 F4 1.592(4) . . ?
P1 F5 1.604(4) . . ?
P1 F6 1.608(4) . . ?
P2 F7 1.570(6) . . ?
P2 F8 1.566(6) . . ?
P2 F9 1.516(6) . . ?
P2 F10 1.594(6) . . ?
P2 F11 1.601(5) . . ?
P2 F12 1.578(6) . . ?
F7 F10 2.15(1) . . ?
F8 F10 2.199(9) . . ?
F8 F11 2.194(8) . . ?
F9 F11 2.193(8) . . ?
C43 C44 1.58(2) . . ?
C43 C47 1.34(1) . . ?
C43 C48 1.45(2) . . ?
C44 C45 1.42(1) . . ?
C45 C46 1.40(1) . . ?
C45 C49 2.16(2) . . ?
C45 C50 1.47(1) . . ?
C46 C49 1.18(2) . . ?
C47 C49 1.44(1) . . ?

loop_
_geom_contact_atom_site_label_1
_geom_contact_atom_site_label_2
_geom_contact_distance
_geom_contact_site_symmetry_1
_geom_contact_site_symmetry_2
_geom_contact_publ_flag
? ? ? ? ? ?
